data_2020425
loop_
_publ_author_name
'Chatturgoon, Teshica'
'Akerman, Matthew P.'

_publ_section_title
;
 X-ray and DFT-calculated structures of
 bis[<i>N</i>-(quinolin-8-yl)benzamidato-\k^2^<i>N</i>,<i>N</i>']copper(II)
;
_journal_coeditor_code SK3616
_journal_issue 3
_journal_name_full 'Acta Crystallographica Section C'
_journal_page_first 234
_journal_page_last 238
_journal_paper_doi 10.1107/S2053229616003120
_journal_volume 72
_journal_year 2016
_chemical_formula_iupac '[Cu (C16 H11 N2 O)2]'
_chemical_formula_moiety 'C32 H22 Cu N4 O2'
_chemical_formula_sum 'C32 H22 Cu N4 O2'
_chemical_formula_weight 558.07
_chemical_name_systematic
;
Bis[<i>N</i>-(quinolin-8-yl)benzamidato-\k^2^<i>N</i>,<i>N</i>']copper(II)
;
_space_group_crystal_system triclinic
_space_group_IT_number 2
_space_group_name_Hall '-P 1'
_space_group_name_H-M_alt 'P -1'
_symmetry_space_group_name_Hall '-P 1'
_symmetry_space_group_name_H-M 'P -1'
_atom_sites_solution_hydrogens geom
_audit_creation_method SHELXL-2014/7
_cell_angle_alpha 79.948(2)
_cell_angle_beta 69.724(2)
_cell_angle_gamma 66.911(2)
_cell_formula_units_Z 2
_cell_length_a 9.7987(4)
_cell_length_b 10.3849(5)
_cell_length_c 13.9923(6)
_cell_measurement_reflns_used 4843
_cell_measurement_temperature 100(2)
_cell_measurement_theta_max 26.1
_cell_measurement_theta_min 1.6
_cell_volume 1227.39(10)
_computing_cell_refinement
;
SAINT-Plus (Bruker, 2012)
;
_computing_data_collection
;
APEX2 (Bruker, 2012)
;
_computing_data_reduction
;
SAINT-Plus (Bruker, 2012)
;
_computing_molecular_graphics
;
WinGX (Farrugia, 2012)
;
_computing_publication_material
;
publCIF (Westrip, 2010)
;
_computing_structure_refinement
;
SHELXL2014 (Sheldrick, 2015)
;
_computing_structure_solution
;
SHELXS97 (Sheldrick, 2008)
;
_diffrn_ambient_temperature 100(2)
_diffrn_measured_fraction_theta_full 0.992
_diffrn_measured_fraction_theta_max 0.990
_diffrn_measurement_device_type 'Bruker APEXII CCD'
_diffrn_measurement_method '\w and \f-scans'
_diffrn_radiation_type MoK\a
_diffrn_radiation_wavelength 0.71073
_diffrn_reflns_av_R_equivalents 0.0267
_diffrn_reflns_limit_h_max 12
_diffrn_reflns_limit_h_min -12
_diffrn_reflns_limit_k_max 5
_diffrn_reflns_limit_k_min -12
_diffrn_reflns_limit_l_max 17
_diffrn_reflns_limit_l_min -17
_diffrn_reflns_number 18601
_diffrn_reflns_theta_full 25.000
_diffrn_reflns_theta_max 26.095
_diffrn_reflns_theta_min 1.553
_exptl_absorpt_coefficient_mu 0.930
_exptl_absorpt_correction_T_max 0.973
_exptl_absorpt_correction_T_min 0.714
_exptl_absorpt_correction_type multi-scan
_exptl_absorpt_process_details
;
(SADABS; Bruker, 2012)
;
_exptl_crystal_colour green
_exptl_crystal_density_diffrn 1.510
_exptl_crystal_description needle
_exptl_crystal_F_000 574
_exptl_crystal_size_max 0.390
_exptl_crystal_size_mid 0.050
_exptl_crystal_size_min 0.030
_refine_diff_density_max 0.526
_refine_diff_density_min -0.659
_refine_ls_extinction_method none
_refine_ls_goodness_of_fit_ref 1.065
_refine_ls_hydrogen_treatment constr
_refine_ls_matrix_type full
_refine_ls_number_parameters 352
_refine_ls_number_reflns 4843
_refine_ls_number_restraints 0
_refine_ls_restrained_S_all 1.065
_refine_ls_R_factor_all 0.0401
_refine_ls_R_factor_gt 0.0366
_refine_ls_shift/su_max 0.000
_refine_ls_shift/su_mean 0.000
_refine_ls_structure_factor_coef Fsqd
_refine_ls_weighting_details 'w=1/[\s^2^(Fo^2^)+(0.0426P)^2^+2.9106P] where P=(Fo^2^+2Fc^2^)/3'
_refine_ls_weighting_scheme calc
_refine_ls_wR_factor_gt 0.1012
_refine_ls_wR_factor_ref 0.1033
_reflns_number_gt 4482
_reflns_number_total 4843
_reflns_threshold_expression 'I > 2\s(I)'
_cod_data_source_file sk3616sup1.cif
_cod_data_source_block I
_cod_depositor_comments 'Adding full bibliography for 2020425.cif.'
_cod_database_code 2020425
_cod_database_fobs_code 2020425
_shelx_space_group_comment
;
The symmetry employed for this shelxl refinement is uniquely defined
by the following loop, which should always be used as a source of
symmetry information in preference to the above space-group names.
They are only intended as comments.
;
_shelx_estimated_absorpt_t_min 0.713
_shelx_estimated_absorpt_t_max 0.973

loop_
_space_group_symop_operation_xyz
'x, y, z'
'-x, -y, -z'

loop_
_atom_site_type_symbol
_atom_site_label
_atom_site_fract_x
_atom_site_fract_y
_atom_site_fract_z
_atom_site_U_iso_or_equiv
_atom_site_adp_type
_atom_site_calc_flag
_atom_site_occupancy
C C1 -0.1992(3) 0.4640(3) 0.36121(18) 0.0099(5) Uani d 1
H H1 -0.1491 0.4872 0.3975 0.012 Uiso calc 1
C C2 -0.3584(3) 0.5412(3) 0.37509(19) 0.0129(5) Uani d 1
H H2 -0.4120 0.6144 0.4195 0.015 Uiso calc 1
C C3 -0.4336(3) 0.5073(3) 0.3225(2) 0.0136(5) Uani d 1
H H3 -0.5390 0.5575 0.3311 0.016 Uiso calc 1
C C4 -0.3509(3) 0.3961(3) 0.25516(18) 0.0103(5) Uani d 1
C C5 -0.1903(3) 0.3238(2) 0.24473(18) 0.0084(5) Uani d 1
C C6 -0.0991(3) 0.2063(3) 0.18159(17) 0.0083(5) Uani d 1
C C7 -0.1738(3) 0.1649(3) 0.13106(18) 0.0107(5) Uani d 1
H H7 -0.1184 0.0872 0.0908 0.013 Uiso calc 1
C C8 -0.3323(3) 0.2390(3) 0.14011(19) 0.0128(5) Uani d 1
H H8 -0.3788 0.2099 0.1045 0.015 Uiso calc 1
C C9 -0.4206(3) 0.3530(3) 0.19972(19) 0.0132(5) Uani d 1
H H9 -0.5248 0.4011 0.2035 0.016 Uiso calc 1
C C10 0.1624(3) 0.0480(3) 0.10954(18) 0.0101(5) Uani d 1
C C11 0.3198(3) -0.0368(3) 0.12338(18) 0.0104(5) Uani d 1
C C12 0.3761(3) -0.1801(3) 0.10637(19) 0.0141(5) Uani d 1
H H12 0.3155 -0.2172 0.0896 0.017 Uiso calc 1
C C13 0.5214(3) -0.2669(3) 0.1144(2) 0.0196(6) Uani d 1
H H13 0.5576 -0.3620 0.1037 0.024 Uiso calc 1
C C14 0.6129(3) -0.2112(3) 0.1385(2) 0.0209(6) Uani d 1
H H14 0.7104 -0.2693 0.1440 0.025 Uiso calc 1
C C15 0.5592(3) -0.0696(3) 0.1542(2) 0.0181(6) Uani d 1
H H15 0.6212 -0.0326 0.1695 0.022 Uiso calc 1
C C16 0.4125(3) 0.0177(3) 0.14720(19) 0.0134(5) Uani d 1
H H16 0.3764 0.1127 0.1585 0.016 Uiso calc 1
C C17 0.1557(3) -0.0863(3) 0.37012(18) 0.0109(5) Uani d 1
H H17 0.1142 -0.0987 0.3234 0.013 Uiso calc 1
C C18 0.2064(3) -0.1994(3) 0.43664(19) 0.0127(5) Uani d 1
H H18 0.1998 -0.2855 0.4337 0.015 Uiso calc 1
C C19 0.2657(3) -0.1795(3) 0.50601(19) 0.0128(5) Uani d 1
H H19 0.3029 -0.2539 0.5493 0.015 Uiso calc 1
C C20 0.2713(3) -0.0479(3) 0.51284(18) 0.0105(5) Uani d 1
C C21 0.2222(3) 0.0594(2) 0.44123(17) 0.0080(5) Uani d 1
C C22 0.2283(3) 0.1951(2) 0.43884(18) 0.0086(5) Uani d 1
C C23 0.2819(3) 0.2181(3) 0.51146(19) 0.0126(5) Uani d 1
H H23 0.2885 0.3049 0.5120 0.015 Uiso calc 1
C C24 0.3268(3) 0.1122(3) 0.5847(2) 0.0154(5) Uani d 1
H H24 0.3601 0.1319 0.6332 0.019 Uiso calc 1
C C25 0.3228(3) -0.0182(3) 0.58680(19) 0.0136(5) Uani d 1
H H25 0.3533 -0.0862 0.6357 0.016 Uiso calc 1
C C26 0.1786(3) 0.4227(3) 0.35029(19) 0.0101(5) Uani d 1
C C27 0.1337(3) 0.5095(3) 0.26064(19) 0.0108(5) Uani d 1
C C28 0.1744(3) 0.4565(3) 0.1657(2) 0.0150(5) Uani d 1
H H28 0.2337 0.3621 0.1549 0.018 Uiso calc 1
C C29 0.1266(3) 0.5446(3) 0.0869(2) 0.0224(6) Uani d 1
H H29 0.1544 0.5088 0.0236 0.027 Uiso calc 1
C C30 0.0379(3) 0.6852(3) 0.1023(2) 0.0243(7) Uani d 1
H H30 0.0047 0.7431 0.0499 0.029 Uiso calc 1
C C31 -0.0015(3) 0.7395(3) 0.1962(2) 0.0224(6) Uani d 1
H H31 -0.0606 0.8339 0.2066 0.027 Uiso calc 1
C C32 0.0474(3) 0.6529(3) 0.2742(2) 0.0153(5) Uani d 1
H H32 0.0228 0.6901 0.3364 0.018 Uiso calc 1
N N1 -0.1180(2) 0.3597(2) 0.29844(15) 0.0079(4) Uani d 1
N N2 0.0566(2) 0.1409(2) 0.18210(15) 0.0093(4) Uani d 1
N N3 0.1648(2) 0.0374(2) 0.37138(15) 0.0084(4) Uani d 1
N N4 0.1792(2) 0.2894(2) 0.36126(15) 0.0085(4) Uani d 1
O O1 0.1379(2) 0.0250(2) 0.03485(14) 0.0166(4) Uani d 1
O O2 0.2107(2) 0.47763(19) 0.40734(14) 0.0158(4) Uani d 1
Cu Cu1 0.09080(3) 0.21120(3) 0.28941(2) 0.01109(10) Uani d 1

loop_
_atom_site_aniso_label
_atom_site_aniso_U_11
_atom_site_aniso_U_22
_atom_site_aniso_U_33
_atom_site_aniso_U_12
_atom_site_aniso_U_13
_atom_site_aniso_U_23
C1 0.0106(11) 0.0113(11) 0.0099(11) -0.0060(9) -0.0028(9) -0.0017(9)
C2 0.0124(12) 0.0100(12) 0.0151(12) -0.0030(10) -0.0017(10) -0.0057(9)
C3 0.0082(11) 0.0132(12) 0.0178(13) -0.0018(10) -0.0036(10) -0.0026(10)
C4 0.0098(11) 0.0115(12) 0.0106(11) -0.0045(9) -0.0040(9) 0.0008(9)
C5 0.0095(11) 0.0095(11) 0.0077(11) -0.0047(9) -0.0040(9) 0.0017(9)
C6 0.0090(11) 0.0110(11) 0.0060(11) -0.0040(9) -0.0036(9) 0.0006(9)
C7 0.0128(11) 0.0122(12) 0.0087(11) -0.0049(10) -0.0037(9) -0.0022(9)
C8 0.0130(12) 0.0186(13) 0.0119(12) -0.0085(10) -0.0063(10) -0.0010(10)
C9 0.0086(11) 0.0182(13) 0.0147(12) -0.0044(10) -0.0063(10) -0.0008(10)
C10 0.0112(11) 0.0104(11) 0.0103(11) -0.0044(9) -0.0046(9) -0.0003(9)
C11 0.0105(11) 0.0138(12) 0.0052(11) -0.0032(10) -0.0015(9) -0.0005(9)
C12 0.0165(12) 0.0133(12) 0.0131(12) -0.0060(10) -0.0041(10) -0.0012(10)
C13 0.0199(13) 0.0109(12) 0.0224(14) -0.0014(11) -0.0057(11) 0.0013(11)
C14 0.0111(12) 0.0209(14) 0.0247(15) -0.0007(11) -0.0071(11) 0.0053(11)
C15 0.0126(12) 0.0236(14) 0.0194(14) -0.0076(11) -0.0067(10) 0.0020(11)
C16 0.0128(12) 0.0148(12) 0.0122(12) -0.0047(10) -0.0038(10) -0.0005(10)
C17 0.0120(11) 0.0112(12) 0.0100(12) -0.0048(10) -0.0021(9) -0.0027(9)
C18 0.0120(11) 0.0081(11) 0.0152(12) -0.0041(9) 0.0002(10) -0.0010(9)
C19 0.0107(11) 0.0117(12) 0.0112(12) -0.0027(10) -0.0011(9) 0.0038(9)
C20 0.0072(10) 0.0135(12) 0.0076(11) -0.0023(9) -0.0004(9) 0.0001(9)
C21 0.0058(10) 0.0103(11) 0.0065(11) -0.0019(9) -0.0007(8) -0.0017(9)
C22 0.0066(10) 0.0089(11) 0.0080(11) -0.0005(9) -0.0018(9) -0.0015(9)
C23 0.0151(12) 0.0118(12) 0.0135(12) -0.0038(10) -0.0076(10) -0.0028(10)
C24 0.0151(12) 0.0205(13) 0.0123(12) -0.0032(10) -0.0088(10) -0.0029(10)
C25 0.0120(11) 0.0175(13) 0.0091(12) -0.0031(10) -0.0048(9) 0.0025(10)
C26 0.0069(10) 0.0104(11) 0.0121(12) -0.0017(9) -0.0027(9) -0.0022(9)
C27 0.0073(11) 0.0113(12) 0.0160(12) -0.0059(9) -0.0051(9) 0.0033(10)
C28 0.0129(12) 0.0160(13) 0.0158(13) -0.0050(10) -0.0059(10) 0.0027(10)
C29 0.0164(13) 0.0334(17) 0.0137(13) -0.0077(12) -0.0050(11) 0.0054(12)
C30 0.0124(12) 0.0298(16) 0.0225(15) -0.0063(12) -0.0060(11) 0.0167(12)
C31 0.0122(12) 0.0164(14) 0.0315(16) -0.0036(11) -0.0048(11) 0.0085(12)
C32 0.0113(11) 0.0124(12) 0.0217(14) -0.0045(10) -0.0051(10) 0.0010(10)
N1 0.0084(9) 0.0090(10) 0.0076(9) -0.0044(8) -0.0030(8) 0.0005(7)
N2 0.0093(9) 0.0110(10) 0.0090(10) -0.0019(8) -0.0053(8) -0.0024(8)
N3 0.0099(9) 0.0080(10) 0.0072(9) -0.0028(8) -0.0025(8) -0.0008(7)
N4 0.0097(9) 0.0088(10) 0.0095(10) -0.0028(8) -0.0065(8) -0.0004(8)
O1 0.0149(9) 0.0208(10) 0.0143(9) -0.0011(8) -0.0071(7) -0.0090(7)
O2 0.0220(9) 0.0119(9) 0.0201(10) -0.0074(8) -0.0123(8) -0.0019(7)
Cu1 0.01248(16) 0.01028(16) 0.01248(17) -0.00275(12) -0.00707(12) -0.00182(11)

loop_
_atom_type_symbol
_atom_type_description
_atom_type_scat_dispersion_real
_atom_type_scat_dispersion_imag
_atom_type_scat_source
C C 0.0033 0.0016 'International Tables Vol C Tables 4.2.6.8 and 6.1.1.4'
N N 0.0061 0.0033 'International Tables Vol C Tables 4.2.6.8 and 6.1.1.4'
O O 0.0106 0.0060 'International Tables Vol C Tables 4.2.6.8 and 6.1.1.4'
Cu Cu 0.3201 1.2651 'International Tables Vol C Tables 4.2.6.8 and 6.1.1.4'
H H 0.0000 0.0000 'International Tables Vol C Tables 4.2.6.8 and 6.1.1.4'

loop_
_geom_angle_atom_site_label_1
_geom_angle_atom_site_label_2
_geom_angle_atom_site_label_3
_geom_angle
N1 C1 C2 122.4(2)
N1 C1 H1 118.8
C2 C1 H1 118.8
C3 C2 C1 119.3(2)
C3 C2 H2 120.4
C1 C2 H2 120.4
C2 C3 C4 119.9(2)
C2 C3 H3 120.1
C4 C3 H3 120.1
C3 C4 C9 123.3(2)
C3 C4 C5 117.5(2)
C9 C4 C5 119.1(2)
N1 C5 C4 121.3(2)
N1 C5 C6 117.2(2)
C4 C5 C6 121.3(2)
C7 C6 N2 127.2(2)
C7 C6 C5 117.5(2)
N2 C6 C5 115.2(2)
C6 C7 C8 120.8(2)
C6 C7 H7 119.6
C8 C7 H7 119.6
C9 C8 C7 122.2(2)
C9 C8 H8 118.9
C7 C8 H8 118.9
C8 C9 C4 119.0(2)
C8 C9 H9 120.5
C4 C9 H9 120.5
O1 C10 N2 125.0(2)
O1 C10 C11 117.2(2)
N2 C10 C11 117.8(2)
C16 C11 C12 119.2(2)
C16 C11 C10 125.0(2)
C12 C11 C10 115.8(2)
C13 C12 C11 120.5(2)
C13 C12 H12 119.7
C11 C12 H12 119.7
C12 C13 C14 119.8(2)
C12 C13 H13 120.1
C14 C13 H13 120.1
C15 C14 C13 120.1(2)
C15 C14 H14 119.9
C13 C14 H14 119.9
C14 C15 C16 120.2(3)
C14 C15 H15 119.9
C16 C15 H15 119.9
C11 C16 C15 120.2(2)
C11 C16 H16 119.9
C15 C16 H16 119.9
N3 C17 C18 122.6(2)
N3 C17 H17 118.7
C18 C17 H17 118.7
C19 C18 C17 118.2(2)
C19 C18 H18 120.9
C17 C18 H18 120.9
C18 C19 C20 121.0(2)
C18 C19 H19 119.5
C20 C19 H19 119.5
C19 C20 C21 117.2(2)
C19 C20 C25 123.8(2)
C21 C20 C25 119.0(2)
N3 C21 C20 121.1(2)
N3 C21 C22 117.1(2)
C20 C21 C22 121.9(2)
C23 C22 N4 128.0(2)
C23 C22 C21 116.9(2)
N4 C22 C21 115.1(2)
C22 C23 C24 121.1(2)
C22 C23 H23 119.4
C24 C23 H23 119.4
C25 C24 C23 122.3(2)
C25 C24 H24 118.8
C23 C24 H24 118.8
C24 C25 C20 118.7(2)
C24 C25 H25 120.6
C20 C25 H25 120.6
O2 C26 N4 126.0(2)
O2 C26 C27 117.9(2)
N4 C26 C27 116.1(2)
C28 C27 C32 118.8(2)
C28 C27 C26 124.0(2)
C32 C27 C26 117.2(2)
C29 C28 C27 120.2(3)
C29 C28 H28 119.9
C27 C28 H28 119.9
C30 C29 C28 120.4(3)
C30 C29 H29 119.8
C28 C29 H29 119.8
C29 C30 C31 120.0(3)
C29 C30 H30 120.0
C31 C30 H30 120.0
C32 C31 C30 119.9(3)
C32 C31 H31 120.1
C30 C31 H31 120.1
C31 C32 C27 120.8(3)
C31 C32 H32 119.6
C27 C32 H32 119.6
C1 N1 C5 119.5(2)
C1 N1 Cu1 128.91(16)
C5 N1 Cu1 110.08(15)
C10 N2 C6 119.98(19)
C10 N2 Cu1 128.83(16)
C6 N2 Cu1 111.08(15)
C17 N3 C21 119.8(2)
C17 N3 Cu1 128.62(17)
C21 N3 Cu1 111.39(16)
C26 N4 C22 121.4(2)
C26 N4 Cu1 126.81(16)
C22 N4 Cu1 111.35(16)
N2 Cu1 N4 162.09(9)
N2 Cu1 N3 101.94(8)
N4 Cu1 N3 84.43(8)
N2 Cu1 N1 84.39(8)
N4 Cu1 N1 103.37(8)
N3 Cu1 N1 133.94(8)

loop_
_geom_bond_atom_site_label_1
_geom_bond_atom_site_label_2
_geom_bond_distance
C1 N1 1.323(3)
C1 C2 1.406(3)
C1 H1 0.9300
C2 C3 1.371(4)
C2 H2 0.9300
C3 C4 1.413(3)
C3 H3 0.9300
C4 C9 1.413(3)
C4 C5 1.420(3)
C5 N1 1.371(3)
C5 C6 1.428(3)
C6 C7 1.390(3)
C6 N2 1.408(3)
C7 C8 1.408(3)
C7 H7 0.9300
C8 C9 1.373(4)
C8 H8 0.9300
C9 H9 0.9300
C10 O1 1.230(3)
C10 N2 1.365(3)
C10 C11 1.509(3)
C11 C16 1.391(4)
C11 C12 1.401(4)
C12 C13 1.386(4)
C12 H12 0.9300
C13 C14 1.391(4)
C13 H13 0.9300
C14 C15 1.383(4)
C14 H14 0.9300
C15 C16 1.394(4)
C15 H15 0.9300
C16 H16 0.9300
C17 N3 1.326(3)
C17 C18 1.405(4)
C17 H17 0.9300
C18 C19 1.371(4)
C18 H18 0.9300
C19 C20 1.410(4)
C19 H19 0.9300
C20 C21 1.414(3)
C20 C25 1.420(3)
C21 N3 1.372(3)
C21 C22 1.428(3)
C22 C23 1.385(3)
C22 N4 1.411(3)
C23 C24 1.412(4)
C23 H23 0.9300
C24 C25 1.364(4)
C24 H24 0.9300
C25 H25 0.9300
C26 O2 1.239(3)
C26 N4 1.364(3)
C26 C27 1.502(3)
C27 C28 1.394(4)
C27 C32 1.402(4)
C28 C29 1.393(4)
C28 H28 0.9300
C29 C30 1.385(4)
C29 H29 0.9300
C30 C31 1.389(5)
C30 H30 0.9300
C31 C32 1.383(4)
C31 H31 0.9300
C32 H32 0.9300
N1 Cu1 1.999(2)
N2 Cu1 1.955(2)
N3 Cu1 1.981(2)
N4 Cu1 1.965(2)

loop_
_geom_hbond_atom_site_label_D
_geom_hbond_atom_site_label_H
_geom_hbond_atom_site_label_A
_geom_hbond_site_symmetry_D
_geom_hbond_site_symmetry_H
_geom_hbond_site_symmetry_A
_geom_hbond_distance_DH
_geom_hbond_distance_HA
_geom_hbond_distance_DA
_geom_hbond_angle_DHA
_geom_hbond_publ_flag
C7 H7 O1 1_555 1_555 2_555 0.93 2.37 3.145(3) 141 yes
C23 H23 O2 1_555 1_555 1_555 0.93 2.17 2.781(3) 122 yes

loop_
_geom_torsion_atom_site_label_1
_geom_torsion_atom_site_label_2
_geom_torsion_atom_site_label_3
_geom_torsion_atom_site_label_4
_geom_torsion
N1 C1 C2 C3 0.4(4)
C1 C2 C3 C4 -0.1(4)
C2 C3 C4 C9 178.8(2)
C2 C3 C4 C5 -0.3(4)
C3 C4 C5 N1 0.4(4)
C9 C4 C5 N1 -178.6(2)
C3 C4 C5 C6 177.4(2)
C9 C4 C5 C6 -1.7(4)
N1 C5 C6 C7 176.7(2)
C4 C5 C6 C7 -0.4(3)
N1 C5 C6 N2 -0.1(3)
C4 C5 C6 N2 -177.2(2)
N2 C6 C7 C8 178.1(2)
C5 C6 C7 C8 1.7(4)
C6 C7 C8 C9 -1.1(4)
C7 C8 C9 C4 -1.0(4)
C3 C4 C9 C8 -176.7(2)
C5 C4 C9 C8 2.3(4)
O1 C10 C11 C16 133.9(3)
N2 C10 C11 C16 -48.0(3)
O1 C10 C11 C12 -43.4(3)
N2 C10 C11 C12 134.7(2)
C16 C11 C12 C13 0.8(4)
C10 C11 C12 C13 178.3(2)
C11 C12 C13 C14 -0.7(4)
C12 C13 C14 C15 -0.1(4)
C13 C14 C15 C16 0.8(4)
C12 C11 C16 C15 -0.2(4)
C10 C11 C16 C15 -177.4(2)
C14 C15 C16 C11 -0.6(4)
N3 C17 C18 C19 0.8(4)
C17 C18 C19 C20 2.0(4)
C18 C19 C20 C21 -3.8(3)
C18 C19 C20 C25 176.2(2)
C19 C20 C21 N3 3.0(3)
C25 C20 C21 N3 -177.0(2)
C19 C20 C21 C22 -177.7(2)
C25 C20 C21 C22 2.3(3)
N3 C21 C22 C23 178.1(2)
C20 C21 C22 C23 -1.2(3)
N3 C21 C22 N4 -2.3(3)
C20 C21 C22 N4 178.4(2)
N4 C22 C23 C24 179.9(2)
C21 C22 C23 C24 -0.6(3)
C22 C23 C24 C25 1.3(4)
C23 C24 C25 C20 -0.2(4)
C19 C20 C25 C24 178.5(2)
C21 C20 C25 C24 -1.6(3)
O2 C26 C27 C28 143.7(2)
N4 C26 C27 C28 -36.7(3)
O2 C26 C27 C32 -35.4(3)
N4 C26 C27 C32 144.3(2)
C32 C27 C28 C29 -1.5(4)
C26 C27 C28 C29 179.5(2)
C27 C28 C29 C30 -0.2(4)
C28 C29 C30 C31 1.2(4)
C29 C30 C31 C32 -0.3(4)
C30 C31 C32 C27 -1.4(4)
C28 C27 C32 C31 2.3(4)
C26 C27 C32 C31 -178.6(2)
C2 C1 N1 C5 -0.3(4)
C2 C1 N1 Cu1 -165.04(19)
C4 C5 N1 C1 -0.2(3)
C6 C5 N1 C1 -177.2(2)
C4 C5 N1 Cu1 167.25(18)
C6 C5 N1 Cu1 -9.8(3)
O1 C10 N2 C6 7.8(4)
C11 C10 N2 C6 -170.1(2)
O1 C10 N2 Cu1 -167.9(2)
C11 C10 N2 Cu1 14.1(3)
C7 C6 N2 C10 17.3(4)
C5 C6 N2 C10 -166.2(2)
C7 C6 N2 Cu1 -166.2(2)
C5 C6 N2 Cu1 10.3(3)
C18 C17 N3 C21 -1.6(3)
C18 C17 N3 Cu1 -176.64(17)
C20 C21 N3 C17 -0.4(3)
C22 C21 N3 C17 -179.7(2)
C20 C21 N3 Cu1 175.49(17)
C22 C21 N3 Cu1 -3.9(2)
O2 C26 N4 C22 -4.2(4)
C27 C26 N4 C22 176.2(2)
O2 C26 N4 Cu1 167.10(19)
C27 C26 N4 Cu1 -12.6(3)
C23 C22 N4 C26 -0.7(4)
C21 C22 N4 C26 179.8(2)
C23 C22 N4 Cu1 -173.2(2)
C21 C22 N4 Cu1 7.3(2)
